data_8104512
loop_
_publ_author_name
'Somer, M.'
'Peters, K.'
'von Schnering, H.G.'

_publ_section_title
;
 Crystal structure of dipotassium sodium diphosphidogallate
;
_journal_name_full 'Zeitschrift fuer Kristallographie (149,1979-)'
_journal_page_first 267
_journal_page_last 268
_journal_volume 192
_journal_year 1990
_chemical_formula_sum 'Ga K2 Na P2'
_chemical_name_systematic 'K2 Na (Ga P2)'
_space_group_IT_number 72
_symmetry_space_group_name_Hall '-I 2 2c'
_symmetry_space_group_name_H-M 'I b a m'
_cell_angle_alpha 90
_cell_angle_beta 90
_cell_angle_gamma 90
_cell_formula_units_Z 4
_cell_length_a 6.613
_cell_length_b 14.49
_cell_length_c 6.401
_cell_volume 613.359
_citation_journal_id_ASTM ZEKRDZ
_cod_data_source_file Somer_ZEKRDZ_1990_1407.cif
_cod_data_source_block Ga1K2Na1P2
_cod_original_cell_volume 613.3589
_cod_original_formula_sum 'Ga1 K2 Na1 P2'
_cod_database_code 8104512

loop_
_symmetry_equiv_pos_as_xyz
x,y,z
-x,-y,z
x,-y,-z+1/2
-x,y,-z+1/2
-x,-y,-z
x,y,-z
-x,y,z-1/2
x,-y,z-1/2
x+1/2,y+1/2,z+1/2
-x+1/2,-y+1/2,z+1/2
x+1/2,-y+1/2,-z+1
-x+1/2,y+1/2,-z+1
-x+1/2,-y+1/2,-z+1/2
x+1/2,y+1/2,-z+1/2
-x+1/2,y+1/2,z
x+1/2,-y+1/2,z

loop_
_atom_site_label
_atom_site_type_symbol
_atom_site_fract_x
_atom_site_fract_y
_atom_site_fract_z
_atom_site_occupancy
_atom_site_U_iso_or_equiv
Ga1 Ga+3 0 0.5 0.25 1 0.0
Na1 Na+1 0 0 0.25 1 0.0
P1 P-3 0.19846 0.59198 0 1 0.0
K1 K+1 0.24213 0.82476 0 1 0.0
